data_7018818
loop_
_publ_author_name
'Mart\'in, Carmen'
'Sierra, Marta'
'Alvarez, Eleuterio'
'Belderrain, Tom\'as R'
'P\'erez, Pedro J'

_publ_section_title
;
 Hydrotris(3-mesitylpyrazolyl)borato-copper(i) alkyne complexes:
 synthesis, structural characterization and rationalization of their
 activities as alkyne cyclopropenation catalysts.
;
_journal_issue 17
_journal_name_full 'Dalton transactions (Cambridge, England : 2003)'
_journal_page_first 5319
_journal_page_last 5325
_journal_paper_doi 10.1039/c2dt11951j
_journal_volume 41
_journal_year 2012
_chemical_formula_moiety '2(C42 H50 B Cu N6), 3(C H2 Cl2)'
_chemical_formula_sum 'C87 H106 B2 Cl6 Cu2 N12'
_chemical_formula_weight 1681.26
_chemical_name_systematic
;
?
;
_space_group_IT_number 2
_symmetry_cell_setting triclinic
_symmetry_space_group_name_Hall '-P 1'
_symmetry_space_group_name_H-M 'P -1'
_atom_sites_solution_hydrogens geom
_atom_sites_solution_primary direct
_atom_sites_solution_secondary difmap
_audit_creation_method SHELXL-97
_cell_angle_alpha 77.7080(9)
_cell_angle_beta 83.1730(10)
_cell_angle_gamma 89.2120(10)
_cell_formula_units_Z 1
_cell_length_a 11.1908(5)
_cell_length_b 12.0506(5)
_cell_length_c 16.6731(7)
_cell_measurement_reflns_used 9810
_cell_measurement_temperature 173(2)
_cell_measurement_theta_max 30.53
_cell_measurement_theta_min 2.35
_cell_volume 2181.19(16)
_computing_cell_refinement 'APEX2 Software Suite'
_computing_data_collection 'APEX2 Software Suite (Bruker, 2005)'
_computing_data_reduction 'APEX2 Software Suite'
_computing_molecular_graphics 'SHELXTL (Sheldrick, 1997b)'
_computing_publication_material SHELXTL
_computing_structure_refinement 'SHELXL97 (Sheldrick, 1997a)'
_computing_structure_solution 'SIR2002 (Burla et al., 2003)'
_diffrn_ambient_temperature 173(2)
_diffrn_detector_area_resol_mean 8.26
_diffrn_measured_fraction_theta_full 0.985
_diffrn_measured_fraction_theta_max 0.985
_diffrn_measurement_device_type
;
Bruker-Nonius X8kappa APEX II CCD area detector
;
_diffrn_measurement_method 'phi and omega scans with narrow frames'
_diffrn_radiation_monochromator graphite
_diffrn_radiation_source 'fine-focus sealed tube'
_diffrn_radiation_type MoK\a
_diffrn_radiation_wavelength 0.71073
_diffrn_reflns_av_R_equivalents 0.0266
_diffrn_reflns_av_sigmaI/netI 0.0272
_diffrn_reflns_limit_h_max 10
_diffrn_reflns_limit_h_min -15
_diffrn_reflns_limit_k_max 17
_diffrn_reflns_limit_k_min -15
_diffrn_reflns_limit_l_max 22
_diffrn_reflns_limit_l_min -23
_diffrn_reflns_number 51665
_diffrn_reflns_theta_full 30.53
_diffrn_reflns_theta_max 30.53
_diffrn_reflns_theta_min 1.73
_diffrn_standards_decay_% 0
_exptl_absorpt_coefficient_mu 0.722
_exptl_absorpt_correction_T_max 0.7371
_exptl_absorpt_correction_T_min 0.7142
_exptl_absorpt_correction_type multi-scan
_exptl_absorpt_process_details
;
APEX2 Software Suite; Bruker 2005.
;
_exptl_crystal_colour colourless
_exptl_crystal_density_diffrn 1.280
_exptl_crystal_density_method 'not measured'
_exptl_crystal_description prism
_exptl_crystal_F_000 882
_exptl_crystal_size_max 0.50
_exptl_crystal_size_mid 0.48
_exptl_crystal_size_min 0.45
_refine_diff_density_max 1.055
_refine_diff_density_min -1.047
_refine_diff_density_rms 0.070
_refine_ls_extinction_method none
_refine_ls_goodness_of_fit_ref 1.052
_refine_ls_hydrogen_treatment mixed
_refine_ls_matrix_type full
_refine_ls_number_parameters 509
_refine_ls_number_reflns 13139
_refine_ls_number_restraints 1
_refine_ls_restrained_S_all 1.052
_refine_ls_R_factor_all 0.0664
_refine_ls_R_factor_gt 0.0481
_refine_ls_shift/su_max 0.003
_refine_ls_shift/su_mean 0.000
_refine_ls_structure_factor_coef Fsqd
_refine_ls_weighting_details 'calc w=1/[\s^2^(Fo^2^)+(0.0697P)^2^+1.6165P] where P=(Fo^2^+2Fc^2^)/3'
_refine_ls_weighting_scheme calc
_refine_ls_wR_factor_gt 0.1287
_refine_ls_wR_factor_ref 0.1437
_reflns_number_gt 10340
_reflns_number_total 13139
_reflns_threshold_expression >2sigma(I)
_cod_data_source_file c2dt11951j.txt
_cod_data_source_block ea18410a1
_cod_depositor_comments
;
The following automatic conversions were performed:

'_symmetry_cell_setting' value 'Triclinic' changed to 'triclinic'
according to /home/saulius/struct/CIF-dictionaries/cif_core.dic
dictionary named 'cif_core.dic' version 2.4.1 from 2010-06-29.

Automatic conversion script
Id: cif_fix_values 1715 2011-07-08 13:25:40Z adriana 
;
_cod_original_sg_symbol_H-M P-1
_cod_database_code 7018818

loop_
_symmetry_equiv_pos_as_xyz
'x, y, z'
'-x, -y, -z'

loop_
_atom_site_label
_atom_site_type_symbol
_atom_site_fract_x
_atom_site_fract_y
_atom_site_fract_z
_atom_site_U_iso_or_equiv
_atom_site_adp_type
_atom_site_occupancy
_atom_site_symmetry_multiplicity
_atom_site_calc_flag
_atom_site_refinement_flags
Cu1 Cu 0.11588(2) 0.262752(18) 0.734530(14) 0.02519(7) Uani 1 1 d .
N1 N 0.10589(13) 0.42338(12) 0.67236(9) 0.0226(3) Uani 1 1 d .
N2 N 0.18508(14) 0.45471(13) 0.60240(9) 0.0231(3) Uani 1 1 d .
N3 N 0.30420(13) 0.26055(13) 0.71929(9) 0.0243(3) Uani 1 1 d .
N4 N 0.35394(13) 0.32265(13) 0.64455(10) 0.0249(3) Uani 1 1 d .
N5 N 0.12988(14) 0.20375(13) 0.61689(9) 0.0247(3) Uani 1 1 d .
N6 N 0.20856(14) 0.26821(13) 0.55654(9) 0.0243(3) Uani 1 1 d .
C1 C 0.03283(16) 0.51190(15) 0.67665(11) 0.0238(3) Uani 1 1 d .
C2 C 0.0654(2) 0.60127(16) 0.60887(12) 0.0311(4) Uani 1 1 d .
H2 H 0.0291 0.6737 0.5965 0.037 Uiso 1 1 calc R
C3 C 0.16172(18) 0.56102(15) 0.56410(11) 0.0283(4) Uani 1 1 d .
H3 H 0.2046 0.6020 0.5142 0.034 Uiso 1 1 calc R
C4 C -0.06571(16) 0.50273(14) 0.74587(11) 0.0230(3) Uani 1 1 d .
C5 C -0.04063(16) 0.51066(15) 0.82482(11) 0.0255(3) Uani 1 1 d .
C6 C -0.13385(18) 0.49334(17) 0.88963(12) 0.0300(4) Uani 1 1 d .
H6 H -0.1171 0.4996 0.9430 0.036 Uiso 1 1 calc R
C7 C -0.24991(19) 0.46729(18) 0.87864(13) 0.0333(4) Uani 1 1 d .
C8 C -0.27399(18) 0.46221(17) 0.79972(13) 0.0322(4) Uani 1 1 d .
H8 H -0.3537 0.4459 0.7911 0.039 Uiso 1 1 calc R
C9 C -0.18379(17) 0.48051(15) 0.73258(12) 0.0266(3) Uani 1 1 d .
C10 C 0.08486(18) 0.5362(2) 0.84024(13) 0.0351(4) Uani 1 1 d .
H10A H 0.0856 0.5365 0.8989 0.053 Uiso 1 1 calc R
H10B H 0.1110 0.6109 0.8068 0.053 Uiso 1 1 calc R
H10C H 0.1397 0.4780 0.8251 0.053 Uiso 1 1 calc R
C11 C -0.3484(2) 0.4469(3) 0.95057(17) 0.0534(7) Uani 1 1 d .
H11A H -0.4114 0.5036 0.9399 0.080 Uiso 1 1 calc R
H11B H -0.3148 0.4531 1.0011 0.080 Uiso 1 1 calc R
H11C H -0.3830 0.3707 0.9574 0.080 Uiso 1 1 calc R
C12 C -0.2142(2) 0.4750(2) 0.64774(14) 0.0379(5) Uani 1 1 d .
H12A H -0.2994 0.4549 0.6511 0.057 Uiso 1 1 calc R
H12B H -0.1646 0.4174 0.6266 0.057 Uiso 1 1 calc R
H12C H -0.1982 0.5492 0.6103 0.057 Uiso 1 1 calc R
C13 C 0.39598(16) 0.22090(16) 0.76160(12) 0.0273(4) Uani 1 1 d .
C14 C 0.50555(18) 0.2583(2) 0.71451(14) 0.0365(4) Uani 1 1 d .
H14 H 0.5841 0.2431 0.7300 0.044 Uiso 1 1 calc R
C15 C 0.47532(17) 0.32167(18) 0.64093(13) 0.0317(4) Uani 1 1 d .
H15 H 0.5303 0.3584 0.5955 0.038 Uiso 1 1 calc R
C16 C 0.37671(16) 0.14284(17) 0.84402(12) 0.0281(4) Uani 1 1 d .
C17 C 0.38850(18) 0.02530(18) 0.84905(14) 0.0339(4) Uani 1 1 d .
C18 C 0.37190(19) -0.04752(19) 0.92633(16) 0.0398(5) Uani 1 1 d .
H18 H 0.3800 -0.1269 0.9298 0.048 Uiso 1 1 calc R
C19 C 0.34390(18) -0.0081(2) 0.99832(15) 0.0401(5) Uani 1 1 d .
C20 C 0.3343(2) 0.1084(2) 0.99204(14) 0.0397(5) Uani 1 1 d .
H20 H 0.3160 0.1368 1.0410 0.048 Uiso 1 1 calc R
C21 C 0.35084(18) 0.18463(18) 0.91588(13) 0.0326(4) Uani 1 1 d .
C22 C 0.4166(3) -0.0218(2) 0.77228(18) 0.0505(6) Uani 1 1 d .
H22A H 0.3645 0.0136 0.7310 0.076 Uiso 1 1 calc R
H22B H 0.4026 -0.1041 0.7861 0.076 Uiso 1 1 calc R
H22C H 0.5010 -0.0055 0.7499 0.076 Uiso 1 1 calc R
C23 C 0.3241(2) -0.0889(3) 1.08150(17) 0.0556(7) Uani 1 1 d .
H23A H 0.2756 -0.1541 1.0774 0.083 Uiso 1 1 calc R
H23B H 0.2819 -0.0497 1.1222 0.083 Uiso 1 1 calc R
H23C H 0.4020 -0.1154 1.0990 0.083 Uiso 1 1 calc R
C24 C 0.3423(3) 0.3107(2) 0.91156(17) 0.0475(6) Uani 1 1 d .
H24A H 0.4139 0.3489 0.8782 0.071 Uiso 1 1 calc R
H24B H 0.3370 0.3252 0.9675 0.071 Uiso 1 1 calc R
H24C H 0.2703 0.3398 0.8862 0.071 Uiso 1 1 calc R
C25 C 0.09207(16) 0.11946(15) 0.58518(12) 0.0253(3) Uani 1 1 d .
C26 C 0.14662(19) 0.12947(18) 0.50363(13) 0.0327(4) Uani 1 1 d .
H26 H 0.1356 0.0811 0.4669 0.039 Uiso 1 1 calc R
C27 C 0.21940(18) 0.22427(17) 0.48837(12) 0.0299(4) Uani 1 1 d .
H27 H 0.2690 0.2538 0.4382 0.036 Uiso 1 1 calc R
C28 C 0.00262(17) 0.03375(15) 0.63365(12) 0.0253(3) Uani 1 1 d .
C29 C -0.11766(17) 0.06437(16) 0.64854(13) 0.0292(4) Uani 1 1 d .
C30 C -0.20173(18) -0.01766(17) 0.69235(13) 0.0322(4) Uani 1 1 d .
H30 H -0.2833 0.0035 0.7024 0.039 Uiso 1 1 calc R
C31 C -0.16955(19) -0.12906(17) 0.72153(13) 0.0312(4) Uani 1 1 d .
C32 C -0.04987(19) -0.15808(16) 0.70640(13) 0.0313(4) Uani 1 1 d .
H32 H -0.0263 -0.2340 0.7264 0.038 Uiso 1 1 calc R
C33 C 0.03703(18) -0.07880(16) 0.66256(13) 0.0291(4) Uani 1 1 d .
C34 C -0.1576(2) 0.18395(19) 0.61868(19) 0.0472(6) Uani 1 1 d .
H34A H -0.1321 0.2323 0.6541 0.071 Uiso 1 1 calc R
H34B H -0.2455 0.1852 0.6209 0.071 Uiso 1 1 calc R
H34C H -0.1214 0.2124 0.5616 0.071 Uiso 1 1 calc R
C35 C -0.2624(2) -0.2167(2) 0.76751(16) 0.0451(5) Uani 1 1 d .
H35A H -0.3175 -0.1832 0.8058 0.068 Uiso 1 1 calc R
H35B H -0.2220 -0.2817 0.7987 0.068 Uiso 1 1 calc R
H35C H -0.3079 -0.2423 0.7279 0.068 Uiso 1 1 calc R
C36 C 0.1652(2) -0.1157(2) 0.64718(19) 0.0456(6) Uani 1 1 d .
H36A H 0.1771 -0.1882 0.6849 0.068 Uiso 1 1 calc R
H36B H 0.2198 -0.0581 0.6567 0.068 Uiso 1 1 calc R
H36C H 0.1823 -0.1248 0.5899 0.068 Uiso 1 1 calc R
C37 C -0.02901(19) 0.22286(18) 0.81715(14) 0.0362(5) Uani 1 1 d D
H37 H -0.089(2) 0.271(2) 0.8252(17) 0.043 Uiso 1 1 d D
C38 C 0.03520(17) 0.14030(16) 0.82549(11) 0.0272(4) Uani 1 1 d .
C39 C 0.08525(19) 0.02701(17) 0.85446(14) 0.0337(4) Uani 1 1 d .
H39A H 0.1465 0.0333 0.8915 0.040 Uiso 1 1 calc R
H39B H 0.1260 -0.0001 0.8063 0.040 Uiso 1 1 calc R
C40 C -0.01007(18) -0.05974(16) 0.90028(13) 0.0300(4) Uani 1 1 d .
H40A H -0.0687 -0.0703 0.8624 0.036 Uiso 1 1 calc R
H40B H -0.0540 -0.0313 0.9468 0.036 Uiso 1 1 calc R
C41 C 0.0471(2) -0.17365(19) 0.93338(17) 0.0432(5) Uani 1 1 d .
H41A H 0.0925 -0.2010 0.8868 0.052 Uiso 1 1 calc R
H41B H 0.1048 -0.1630 0.9719 0.052 Uiso 1 1 calc R
C42 C -0.0459(3) -0.2620(2) 0.97782(18) 0.0496(6) Uani 1 1 d .
H42A H -0.0929 -0.2342 1.0228 0.074 Uiso 1 1 calc R
H42B H -0.0056 -0.3324 1.0006 0.074 Uiso 1 1 calc R
H42C H -0.0997 -0.2768 0.9389 0.074 Uiso 1 1 calc R
B1 B 0.27613(18) 0.36901(17) 0.57452(12) 0.0235(4) Uani 1 1 d .
H1 H 0.3288 0.4072 0.5237 0.028 Uiso 1 1 calc R
Cl1 Cl 0.40311(8) 0.63026(8) 0.79731(6) 0.0688(2) Uani 1 1 d .
Cl2 Cl 0.46467(10) 0.64450(12) 0.62061(7) 0.0986(4) Uani 1 1 d .
C43 C 0.3794(3) 0.5771(3) 0.71017(19) 0.0600(8) Uani 1 1 d .
H43A H 0.3981 0.4952 0.7208 0.072 Uiso 1 1 calc R
H43B H 0.2932 0.5850 0.7021 0.072 Uiso 1 1 calc R
Cl3 Cl 0.5315(2) 0.08593(16) 0.54281(11) 0.1560(8) Uani 1 1 d .
C44 C 0.4680(17) 0.0258(14) 0.4557(7) 0.201(10) Uani 0.50 1 d P
H44A H 0.3835 0.0508 0.4544 0.242 Uiso 0.50 1 calc PR
H44B H 0.5131 0.0640 0.4025 0.242 Uiso 0.50 1 calc PR

loop_
_atom_site_aniso_label
_atom_site_aniso_U_11
_atom_site_aniso_U_22
_atom_site_aniso_U_33
_atom_site_aniso_U_23
_atom_site_aniso_U_13
_atom_site_aniso_U_12
Cu1 0.02451(11) 0.02283(11) 0.02409(12) 0.00009(8) 0.00477(8) -0.00097(8)
N1 0.0243(7) 0.0226(7) 0.0195(6) -0.0040(5) 0.0028(5) -0.0010(5)
N2 0.0270(7) 0.0220(7) 0.0185(6) -0.0031(5) 0.0032(5) -0.0031(5)
N3 0.0211(7) 0.0254(7) 0.0245(7) -0.0028(6) 0.0005(5) -0.0030(5)
N4 0.0217(7) 0.0262(7) 0.0254(7) -0.0055(6) 0.0030(5) -0.0044(5)
N5 0.0267(7) 0.0238(7) 0.0233(7) -0.0069(6) 0.0027(5) -0.0070(5)
N6 0.0257(7) 0.0243(7) 0.0225(7) -0.0069(6) 0.0027(5) -0.0036(5)
C1 0.0279(8) 0.0218(8) 0.0211(8) -0.0043(6) -0.0008(6) 0.0005(6)
C2 0.0438(11) 0.0223(8) 0.0239(8) -0.0004(7) 0.0006(7) 0.0030(7)
C3 0.0390(10) 0.0214(8) 0.0219(8) -0.0019(6) 0.0019(7) -0.0032(7)
C4 0.0274(8) 0.0190(7) 0.0221(8) -0.0044(6) -0.0006(6) 0.0030(6)
C5 0.0273(8) 0.0247(8) 0.0245(8) -0.0061(7) -0.0017(6) 0.0019(6)
C6 0.0350(10) 0.0307(9) 0.0243(8) -0.0079(7) 0.0003(7) 0.0021(7)
C7 0.0317(9) 0.0328(10) 0.0340(10) -0.0101(8) 0.0075(8) -0.0015(7)
C8 0.0262(9) 0.0323(10) 0.0383(10) -0.0096(8) -0.0008(7) -0.0015(7)
C9 0.0292(9) 0.0221(8) 0.0292(9) -0.0069(7) -0.0040(7) 0.0022(6)
C10 0.0298(9) 0.0473(12) 0.0295(10) -0.0097(9) -0.0054(7) -0.0004(8)
C11 0.0430(13) 0.0673(18) 0.0473(14) -0.0198(13) 0.0196(11) -0.0105(12)
C12 0.0451(12) 0.0374(11) 0.0341(10) -0.0087(9) -0.0137(9) -0.0021(9)
C13 0.0209(8) 0.0281(9) 0.0324(9) -0.0058(7) -0.0022(7) -0.0012(6)
C14 0.0203(8) 0.0440(12) 0.0419(11) -0.0033(9) -0.0006(8) -0.0038(7)
C15 0.0205(8) 0.0382(10) 0.0348(10) -0.0077(8) 0.0043(7) -0.0053(7)
C16 0.0192(7) 0.0315(9) 0.0321(9) -0.0021(7) -0.0057(6) -0.0011(6)
C17 0.0248(9) 0.0326(10) 0.0432(11) -0.0041(8) -0.0070(8) 0.0008(7)
C18 0.0283(9) 0.0315(10) 0.0546(14) 0.0035(9) -0.0086(9) 0.0029(7)
C19 0.0223(9) 0.0488(13) 0.0420(12) 0.0101(10) -0.0098(8) -0.0011(8)
C20 0.0310(10) 0.0528(13) 0.0331(11) -0.0023(9) -0.0069(8) -0.0025(9)
C21 0.0253(8) 0.0368(10) 0.0346(10) -0.0045(8) -0.0048(7) -0.0024(7)
C22 0.0511(14) 0.0397(13) 0.0613(16) -0.0161(12) 0.0005(12) 0.0017(10)
C23 0.0350(12) 0.0682(18) 0.0494(14) 0.0226(13) -0.0110(10) -0.0033(11)
C24 0.0568(15) 0.0391(12) 0.0460(13) -0.0115(10) 0.0016(11) -0.0065(10)
C25 0.0263(8) 0.0229(8) 0.0280(8) -0.0091(7) -0.0017(6) -0.0013(6)
C26 0.0385(10) 0.0330(10) 0.0296(9) -0.0157(8) 0.0009(8) -0.0056(8)
C27 0.0348(10) 0.0321(9) 0.0235(8) -0.0101(7) 0.0021(7) -0.0026(7)
C28 0.0284(8) 0.0216(8) 0.0278(8) -0.0095(7) -0.0029(7) -0.0029(6)
C29 0.0292(9) 0.0232(8) 0.0352(10) -0.0072(7) -0.0019(7) -0.0009(7)
C30 0.0288(9) 0.0297(9) 0.0373(10) -0.0080(8) 0.0009(8) -0.0023(7)
C31 0.0370(10) 0.0267(9) 0.0297(9) -0.0070(7) -0.0003(7) -0.0070(7)
C32 0.0389(10) 0.0228(9) 0.0332(10) -0.0064(7) -0.0069(8) -0.0007(7)
C33 0.0302(9) 0.0247(9) 0.0344(10) -0.0097(7) -0.0063(7) 0.0007(7)
C34 0.0351(11) 0.0268(10) 0.0736(17) -0.0005(10) -0.0008(11) 0.0044(8)
C35 0.0477(13) 0.0348(11) 0.0481(13) -0.0042(10) 0.0067(10) -0.0131(9)
C36 0.0335(11) 0.0328(11) 0.0701(17) -0.0109(11) -0.0045(11) 0.0042(8)
C37 0.0304(10) 0.0285(10) 0.0418(11) 0.0013(8) 0.0123(8) -0.0005(7)
C38 0.0272(8) 0.0266(9) 0.0245(8) -0.0009(7) 0.0027(6) -0.0041(6)
C39 0.0316(9) 0.0275(9) 0.0360(10) 0.0032(8) 0.0030(8) 0.0026(7)
C40 0.0323(9) 0.0242(9) 0.0307(9) -0.0011(7) -0.0014(7) -0.0018(7)
C41 0.0441(12) 0.0293(10) 0.0502(13) 0.0030(9) -0.0019(10) 0.0031(9)
C42 0.0591(16) 0.0295(11) 0.0545(15) 0.0045(10) -0.0074(12) -0.0051(10)
B1 0.0245(8) 0.0222(9) 0.0228(9) -0.0059(7) 0.0030(7) -0.0041(6)
Cl1 0.0706(5) 0.0684(5) 0.0756(5) -0.0317(4) -0.0097(4) -0.0160(4)
Cl2 0.0792(6) 0.1314(9) 0.0726(6) -0.0071(6) 0.0211(5) -0.0471(6)
C43 0.0606(17) 0.0609(17) 0.0596(17) -0.0253(14) 0.0132(14) -0.0223(14)
Cl3 0.258(3) 0.1201(13) 0.1043(11) -0.0390(10) -0.0508(13) -0.0260(14)
C44 0.27(2) 0.183(14) 0.095(8) 0.045(9) 0.060(10) 0.154(14)

loop_
_atom_type_symbol
_atom_type_description
_atom_type_scat_dispersion_real
_atom_type_scat_dispersion_imag
_atom_type_scat_source
C C 0.0033 0.0016 'International Tables Vol C Tables 4.2.6.8 and 6.1.1.4'
H H 0.0000 0.0000 'International Tables Vol C Tables 4.2.6.8 and 6.1.1.4'
B B 0.0013 0.0007 'International Tables Vol C Tables 4.2.6.8 and 6.1.1.4'
Cl Cl 0.1484 0.1585 'International Tables Vol C Tables 4.2.6.8 and 6.1.1.4'
N N 0.0061 0.0033 'International Tables Vol C Tables 4.2.6.8 and 6.1.1.4'
Cu Cu 0.3201 1.2651 'International Tables Vol C Tables 4.2.6.8 and 6.1.1.4'

loop_
_geom_angle_atom_site_label_1
_geom_angle_atom_site_label_2
_geom_angle_atom_site_label_3
_geom_angle
_geom_angle_site_symmetry_1
C37 Cu1 N1 110.03(7) .
C37 Cu1 C38 35.26(8) .
N1 Cu1 C38 145.24(7) .
C37 Cu1 N3 143.61(8) .
N1 Cu1 N3 94.42(6) .
C38 Cu1 N3 115.49(7) .
C37 Cu1 N5 120.00(8) .
N1 Cu1 N5 90.00(6) .
C38 Cu1 N5 108.81(7) .
N3 Cu1 N5 85.29(6) .
C1 N1 N2 106.94(14) .
C1 N1 Cu1 136.58(12) .
N2 N1 Cu1 116.21(11) .
C3 N2 N1 109.48(14) .
C3 N2 B1 129.60(15) .
N1 N2 B1 120.72(14) .
C13 N3 N4 106.61(14) .
C13 N3 Cu1 140.09(13) .
N4 N3 Cu1 113.22(11) .
C15 N4 N3 109.73(16) .
C15 N4 B1 128.32(16) .
N3 N4 B1 121.41(14) .
C25 N5 N6 106.58(14) .
C25 N5 Cu1 140.74(13) .
N6 N5 Cu1 112.49(10) .
C27 N6 N5 109.92(15) .
C27 N6 B1 129.64(16) .
N5 N6 B1 120.28(14) .
N1 C1 C2 109.74(16) .
N1 C1 C4 119.73(15) .
C2 C1 C4 130.52(17) .
C3 C2 C1 104.86(17) .
C3 C2 H2 127.6 .
C1 C2 H2 127.6 .
N2 C3 C2 108.99(16) .
N2 C3 H3 125.5 .
C2 C3 H3 125.5 .
C5 C4 C9 120.04(16) .
C5 C4 C1 120.48(16) .
C9 C4 C1 119.41(16) .
C6 C5 C4 118.91(17) .
C6 C5 C10 120.11(17) .
C4 C5 C10 120.97(16) .
C7 C6 C5 122.06(18) .
C7 C6 H6 119.0 .
C5 C6 H6 119.0 .
C6 C7 C8 118.37(18) .
C6 C7 C11 120.7(2) .
C8 C7 C11 120.9(2) .
C7 C8 C9 121.60(18) .
C7 C8 H8 119.2 .
C9 C8 H8 119.2 .
C8 C9 C4 118.95(18) .
C8 C9 C12 119.84(18) .
C4 C9 C12 121.21(18) .
C5 C10 H10A 109.5 .
C5 C10 H10B 109.5 .
H10A C10 H10B 109.5 .
C5 C10 H10C 109.5 .
H10A C10 H10C 109.5 .
H10B C10 H10C 109.5 .
C7 C11 H11A 109.5 .
C7 C11 H11B 109.5 .
H11A C11 H11B 109.5 .
C7 C11 H11C 109.5 .
H11A C11 H11C 109.5 .
H11B C11 H11C 109.5 .
C9 C12 H12A 109.5 .
C9 C12 H12B 109.5 .
H12A C12 H12B 109.5 .
C9 C12 H12C 109.5 .
H12A C12 H12C 109.5 .
H12B C12 H12C 109.5 .
N3 C13 C14 110.05(17) .
N3 C13 C16 121.99(16) .
C14 C13 C16 127.84(17) .
C15 C14 C13 105.37(17) .
C15 C14 H14 127.3 .
C13 C14 H14 127.3 .
N4 C15 C14 108.23(17) .
N4 C15 H15 125.9 .
C14 C15 H15 125.9 .
C21 C16 C17 120.03(19) .
C21 C16 C13 121.03(18) .
C17 C16 C13 118.92(18) .
C18 C17 C16 118.8(2) .
C18 C17 C22 120.2(2) .
C16 C17 C22 121.0(2) .
C19 C18 C17 122.1(2) .
C19 C18 H18 118.9 .
C17 C18 H18 118.9 .
C18 C19 C20 118.1(2) .
C18 C19 C23 121.2(2) .
C20 C19 C23 120.7(3) .
C19 C20 C21 121.8(2) .
C19 C20 H20 119.1 .
C21 C20 H20 119.1 .
C20 C21 C16 119.1(2) .
C20 C21 C24 120.3(2) .
C16 C21 C24 120.55(19) .
C17 C22 H22A 109.5 .
C17 C22 H22B 109.5 .
H22A C22 H22B 109.5 .
C17 C22 H22C 109.5 .
H22A C22 H22C 109.5 .
H22B C22 H22C 109.5 .
C19 C23 H23A 109.5 .
C19 C23 H23B 109.5 .
H23A C23 H23B 109.5 .
C19 C23 H23C 109.5 .
H23A C23 H23C 109.5 .
H23B C23 H23C 109.5 .
C21 C24 H24A 109.5 .
C21 C24 H24B 109.5 .
H24A C24 H24B 109.5 .
C21 C24 H24C 109.5 .
H24A C24 H24C 109.5 .
H24B C24 H24C 109.5 .
N5 C25 C26 109.94(16) .
N5 C25 C28 121.27(16) .
C26 C25 C28 128.77(16) .
C27 C26 C25 105.17(16) .
C27 C26 H26 127.4 .
C25 C26 H26 127.4 .
N6 C27 C26 108.39(17) .
N6 C27 H27 125.8 .
C26 C27 H27 125.8 .
C29 C28 C33 119.66(17) .
C29 C28 C25 119.78(17) .
C33 C28 C25 120.53(17) .
C30 C29 C28 119.34(18) .
C30 C29 C34 119.55(18) .
C28 C29 C34 121.12(18) .
C31 C30 C29 121.88(19) .
C31 C30 H30 119.1 .
C29 C30 H30 119.1 .
C30 C31 C32 118.10(18) .
C30 C31 C35 120.9(2) .
C32 C31 C35 121.0(2) .
C31 C32 C33 121.87(18) .
C31 C32 H32 119.1 .
C33 C32 H32 119.1 .
C32 C33 C28 119.14(18) .
C32 C33 C36 119.43(18) .
C28 C33 C36 121.42(18) .
C29 C34 H34A 109.5 .
C29 C34 H34B 109.5 .
H34A C34 H34B 109.5 .
C29 C34 H34C 109.5 .
H34A C34 H34C 109.5 .
H34B C34 H34C 109.5 .
C31 C35 H35A 109.5 .
C31 C35 H35B 109.5 .
H35A C35 H35B 109.5 .
C31 C35 H35C 109.5 .
H35A C35 H35C 109.5 .
H35B C35 H35C 109.5 .
C33 C36 H36A 109.5 .
C33 C36 H36B 109.5 .
H36A C36 H36B 109.5 .
C33 C36 H36C 109.5 .
H36A C36 H36C 109.5 .
H36B C36 H36C 109.5 .
C38 C37 Cu1 73.33(13) .
C38 C37 H37 162.3(18) .
Cu1 C37 H37 124.2(18) .
C37 C38 C39 163.5(2) .
C37 C38 Cu1 71.42(13) .
C39 C38 Cu1 125.04(14) .
C38 C39 C40 112.86(17) .
C38 C39 H39A 109.0 .
C40 C39 H39A 109.0 .
C38 C39 H39B 109.0 .
C40 C39 H39B 109.0 .
H39A C39 H39B 107.8 .
C39 C40 C41 110.86(18) .
C39 C40 H40A 109.5 .
C41 C40 H40A 109.5 .
C39 C40 H40B 109.5 .
C41 C40 H40B 109.5 .
H40A C40 H40B 108.1 .
C42 C41 C40 111.9(2) .
C42 C41 H41A 109.2 .
C40 C41 H41A 109.2 .
C42 C41 H41B 109.2 .
C40 C41 H41B 109.2 .
H41A C41 H41B 107.9 .
C41 C42 H42A 109.5 .
C41 C42 H42B 109.5 .
H42A C42 H42B 109.5 .
C41 C42 H42C 109.5 .
H42A C42 H42C 109.5 .
H42B C42 H42C 109.5 .
N6 B1 N2 109.88(14) .
N6 B1 N4 108.15(15) .
N2 B1 N4 109.43(14) .
N6 B1 H1 109.8 .
N2 B1 H1 109.8 .
N4 B1 H1 109.8 .
Cl2 C43 Cl1 113.79(16) .
Cl2 C43 H43A 108.8 .
Cl1 C43 H43A 108.8 .
Cl2 C43 H43B 108.8 .
Cl1 C43 H43B 108.8 .
H43A C43 H43B 107.7 .
C44 Cl3 C44 58.9(8) 2_656
Cl3 C44 Cl3 121.1(8) 2_656
Cl3 C44 H44A 107.1 2_656
Cl3 C44 H44A 107.1 .
Cl3 C44 H44B 107.1 2_656
Cl3 C44 H44B 107.1 .
H44A C44 H44B 106.8 .

loop_
_geom_bond_atom_site_label_1
_geom_bond_atom_site_label_2
_geom_bond_distance
_geom_bond_site_symmetry_2
Cu1 C37 1.991(2) .
Cu1 N1 2.0002(15) .
Cu1 C38 2.0127(18) .
Cu1 N3 2.0930(15) .
Cu1 N5 2.2124(15) .
N1 C1 1.344(2) .
N1 N2 1.3654(19) .
N2 C3 1.341(2) .
N2 B1 1.544(2) .
N3 C13 1.340(2) .
N3 N4 1.368(2) .
N4 C15 1.352(2) .
N4 B1 1.544(3) .
N5 C25 1.336(2) .
N5 N6 1.366(2) .
N6 C27 1.345(2) .
N6 B1 1.540(2) .
C1 C2 1.402(2) .
C1 C4 1.486(2) .
C2 C3 1.380(3) .
C2 H2 0.9500 .
C3 H3 0.9500 .
C4 C5 1.401(3) .
C4 C9 1.404(3) .
C5 C6 1.393(3) .
C5 C10 1.505(3) .
C6 C7 1.382(3) .
C6 H6 0.9500 .
C7 C8 1.388(3) .
C7 C11 1.510(3) .
C8 C9 1.398(3) .
C8 H8 0.9500 .
C9 C12 1.508(3) .
C10 H10A 0.9800 .
C10 H10B 0.9800 .
C10 H10C 0.9800 .
C11 H11A 0.9800 .
C11 H11B 0.9800 .
C11 H11C 0.9800 .
C12 H12A 0.9800 .
C12 H12B 0.9800 .
C12 H12C 0.9800 .
C13 C14 1.400(3) .
C13 C16 1.485(3) .
C14 C15 1.377(3) .
C14 H14 0.9500 .
C15 H15 0.9500 .
C16 C21 1.394(3) .
C16 C17 1.406(3) .
C17 C18 1.390(3) .
C17 C22 1.506(4) .
C18 C19 1.383(4) .
C18 H18 0.9500 .
C19 C20 1.389(4) .
C19 C23 1.509(3) .
C20 C21 1.394(3) .
C20 H20 0.9500 .
C21 C24 1.507(3) .
C22 H22A 0.9800 .
C22 H22B 0.9800 .
C22 H22C 0.9800 .
C23 H23A 0.9800 .
C23 H23B 0.9800 .
C23 H23C 0.9800 .
C24 H24A 0.9800 .
C24 H24B 0.9800 .
C24 H24C 0.9800 .
C25 C26 1.404(3) .
C25 C28 1.484(2) .
C26 C27 1.373(3) .
C26 H26 0.9500 .
C27 H27 0.9500 .
C28 C29 1.398(3) .
C28 C33 1.404(3) .
C29 C30 1.397(3) .
C29 C34 1.501(3) .
C30 C31 1.385(3) .
C30 H30 0.9500 .
C31 C32 1.387(3) .
C31 C35 1.510(3) .
C32 C33 1.397(3) .
C32 H32 0.9500 .
C33 C36 1.505(3) .
C34 H34A 0.9800 .
C34 H34B 0.9800 .
C34 H34C 0.9800 .
C35 H35A 0.9800 .
C35 H35B 0.9800 .
C35 H35C 0.9800 .
C36 H36A 0.9800 .
C36 H36B 0.9800 .
C36 H36C 0.9800 .
C37 C38 1.213(3) .
C37 H37 0.903(17) .
C38 C39 1.474(3) .
C39 C40 1.520(3) .
C39 H39A 0.9900 .
C39 H39B 0.9900 .
C40 C41 1.528(3) .
C40 H40A 0.9900 .
C40 H40B 0.9900 .
C41 C42 1.509(3) .
C41 H41A 0.9900 .
C41 H41B 0.9900 .
C42 H42A 0.9800 .
C42 H42B 0.9800 .
C42 H42C 0.9800 .
B1 H1 1.0000 .
Cl1 C43 1.756(3) .
Cl2 C43 1.722(3) .
C43 H43A 0.9900 .
C43 H43B 0.9900 .
Cl3 C44 1.342(18) 2_656
Cl3 C44 1.96(2) .
C44 Cl3 1.342(18) 2_656
C44 H44A 0.9900 .
C44 H44B 0.9900 .

loop_
_geom_torsion_atom_site_label_1
_geom_torsion_atom_site_label_2
_geom_torsion_atom_site_label_3
_geom_torsion_atom_site_label_4
_geom_torsion
_geom_torsion_site_symmetry_1
_geom_torsion_site_symmetry_4
C37 Cu1 N1 C1 6.7(2) . .
C38 Cu1 N1 C1 4.4(3) . .
N3 Cu1 N1 C1 -145.91(18) . .
N5 Cu1 N1 C1 128.81(18) . .
C37 Cu1 N1 N2 -166.42(13) . .
C38 Cu1 N1 N2 -168.71(13) . .
N3 Cu1 N1 N2 41.01(13) . .
N5 Cu1 N1 N2 -44.26(12) . .
C1 N1 N2 C3 0.2(2) . .
Cu1 N1 N2 C3 175.22(12) . .
C1 N1 N2 B1 -175.05(15) . .
Cu1 N1 N2 B1 0.0(2) . .
C37 Cu1 N3 C13 7.4(3) . .
N1 Cu1 N3 C13 140.5(2) . .
C38 Cu1 N3 C13 -21.2(2) . .
N5 Cu1 N3 C13 -129.8(2) . .
C37 Cu1 N3 N4 -168.55(14) . .
N1 Cu1 N3 N4 -35.40(12) . .
C38 Cu1 N3 N4 162.85(12) . .
N5 Cu1 N3 N4 54.23(12) . .
C13 N3 N4 C15 -0.2(2) . .
Cu1 N3 N4 C15 177.04(12) . .
C13 N3 N4 B1 172.00(16) . .
Cu1 N3 N4 B1 -10.7(2) . .
C37 Cu1 N5 C25 -27.7(2) . .
N1 Cu1 N5 C25 -141.0(2) . .
C38 Cu1 N5 C25 9.2(2) . .
N3 Cu1 N5 C25 124.5(2) . .
C37 Cu1 N5 N6 158.17(12) . .
N1 Cu1 N5 N6 44.88(12) . .
C38 Cu1 N5 N6 -164.91(12) . .
N3 Cu1 N5 N6 -49.56(12) . .
C25 N5 N6 C27 -0.1(2) . .
Cu1 N5 N6 C27 176.02(13) . .
C25 N5 N6 B1 -175.93(16) . .
Cu1 N5 N6 B1 0.2(2) . .
N2 N1 C1 C2 -0.1(2) . .
Cu1 N1 C1 C2 -173.62(14) . .
N2 N1 C1 C4 178.70(15) . .
Cu1 N1 C1 C4 5.2(3) . .
N1 C1 C2 C3 0.0(2) . .
C4 C1 C2 C3 -178.64(19) . .
N1 N2 C3 C2 -0.2(2) . .
B1 N2 C3 C2 174.50(18) . .
C1 C2 C3 N2 0.1(2) . .
N1 C1 C4 C5 76.5(2) . .
C2 C1 C4 C5 -105.0(2) . .
N1 C1 C4 C9 -100.4(2) . .
C2 C1 C4 C9 78.1(3) . .
C9 C4 C5 C6 1.6(3) . .
C1 C4 C5 C6 -175.31(16) . .
C9 C4 C5 C10 -179.03(17) . .
C1 C4 C5 C10 4.0(3) . .
C4 C5 C6 C7 0.8(3) . .
C10 C5 C6 C7 -178.60(19) . .
C5 C6 C7 C8 -2.2(3) . .
C5 C6 C7 C11 178.9(2) . .
C6 C7 C8 C9 1.2(3) . .
C11 C7 C8 C9 -179.8(2) . .
C7 C8 C9 C4 1.0(3) . .
C7 C8 C9 C12 -179.55(19) . .
C5 C4 C9 C8 -2.5(3) . .
C1 C4 C9 C8 174.47(17) . .
C5 C4 C9 C12 178.12(18) . .
C1 C4 C9 C12 -4.9(3) . .
N4 N3 C13 C14 0.6(2) . .
Cu1 N3 C13 C14 -175.53(16) . .
N4 N3 C13 C16 -175.82(17) . .
Cu1 N3 C13 C16 8.1(3) . .
N3 C13 C14 C15 -0.7(2) . .
C16 C13 C14 C15 175.4(2) . .
N3 N4 C15 C14 -0.2(2) . .
B1 N4 C15 C14 -171.74(18) . .
C13 C14 C15 N4 0.5(2) . .
N3 C13 C16 C21 -85.0(2) . .
C14 C13 C16 C21 99.3(3) . .
N3 C13 C16 C17 96.9(2) . .
C14 C13 C16 C17 -78.8(3) . .
C21 C16 C17 C18 1.1(3) . .
C13 C16 C17 C18 179.21(18) . .
C21 C16 C17 C22 -179.9(2) . .
C13 C16 C17 C22 -1.8(3) . .
C16 C17 C18 C19 0.2(3) . .
C22 C17 C18 C19 -178.9(2) . .
C17 C18 C19 C20 -1.0(3) . .
C17 C18 C19 C23 178.9(2) . .
C18 C19 C20 C21 0.7(3) . .
C23 C19 C20 C21 -179.3(2) . .
C19 C20 C21 C16 0.5(3) . .
C19 C20 C21 C24 -178.7(2) . .
C17 C16 C21 C20 -1.4(3) . .
C13 C16 C21 C20 -179.51(18) . .
C17 C16 C21 C24 177.8(2) . .
C13 C16 C21 C24 -0.2(3) . .
N6 N5 C25 C26 0.0(2) . .
Cu1 N5 C25 C26 -174.34(16) . .
N6 N5 C25 C28 -178.59(16) . .
Cu1 N5 C25 C28 7.1(3) . .
N5 C25 C26 C27 0.1(2) . .
C28 C25 C26 C27 178.55(19) . .
N5 N6 C27 C26 0.2(2) . .
B1 N6 C27 C26 175.52(19) . .
C25 C26 C27 N6 -0.2(2) . .
N5 C25 C28 C29 72.2(2) . .
C26 C25 C28 C29 -106.1(2) . .
N5 C25 C28 C33 -109.8(2) . .
C26 C25 C28 C33 72.0(3) . .
C33 C28 C29 C30 0.3(3) . .
C25 C28 C29 C30 178.32(18) . .
C33 C28 C29 C34 179.9(2) . .
C25 C28 C29 C34 -2.0(3) . .
C28 C29 C30 C31 -0.1(3) . .
C34 C29 C30 C31 -179.8(2) . .
C29 C30 C31 C32 0.2(3) . .
C29 C30 C31 C35 -179.0(2) . .
C30 C31 C32 C33 -0.5(3) . .
C35 C31 C32 C33 178.7(2) . .
C31 C32 C33 C28 0.6(3) . .
C31 C32 C33 C36 -179.2(2) . .
C29 C28 C33 C32 -0.5(3) . .
C25 C28 C33 C32 -178.55(18) . .
C29 C28 C33 C36 179.4(2) . .
C25 C28 C33 C36 1.3(3) . .
N1 Cu1 C37 C38 -177.74(13) . .
N3 Cu1 C37 C38 -48.5(2) . .
N5 Cu1 C37 C38 80.10(16) . .
Cu1 C37 C38 C39 179.0(7) . .
N1 Cu1 C38 C37 3.7(2) . .
N3 Cu1 C38 C37 150.52(15) . .
N5 Cu1 C38 C37 -115.68(15) . .
C37 Cu1 C38 C39 -179.7(3) . .
N1 Cu1 C38 C39 -175.94(15) . .
N3 Cu1 C38 C39 -29.1(2) . .
N5 Cu1 C38 C39 64.66(19) . .
C37 C38 C39 C40 21.5(9) . .
Cu1 C38 C39 C40 -159.67(15) . .
C38 C39 C40 C41 -176.68(19) . .
C39 C40 C41 C42 -178.9(2) . .
C27 N6 B1 N2 126.6(2) . .
N5 N6 B1 N2 -58.4(2) . .
C27 N6 B1 N4 -114.0(2) . .
N5 N6 B1 N4 61.0(2) . .
C3 N2 B1 N6 -112.7(2) . .
N1 N2 B1 N6 61.4(2) . .
C3 N2 B1 N4 128.67(19) . .
N1 N2 B1 N4 -57.2(2) . .
C15 N4 B1 N6 114.4(2) . .
N3 N4 B1 N6 -56.3(2) . .
C15 N4 B1 N2 -125.91(19) . .
N3 N4 B1 N2 63.4(2) . .
C44 Cl3 C44 Cl3 0.000(1) 2_656 2_656
